data_4071943
loop_
_publ_author_name
'Bennett, Martin A.'
'Bhargava, Suresh K.'
'Keniry, Max A.'
'Priv\'er, Steven H.'
'Simmonds, Peta M.'
'Wagler, J\"org'
'Willis, Anthony C.'

_publ_section_title
;
 A Triad of Bis(orthometalated) d8-Complexes Containing Four-Membered
 Rings
;
_journal_issue 20
_journal_name_full Organometallics
_journal_page_first 5361
_journal_paper_doi 10.1021/om8004806
_journal_volume 27
_journal_year 2008
_chemical_formula_moiety 'C62 H44 F8 P4 Pt'
_chemical_formula_sum 'C62 H44 F8 P4 Pt'
_chemical_formula_weight 1259.94
_chemical_name_systematic
;
 ?
;
_space_group_IT_number 2
_symmetry_cell_setting triclinic
_symmetry_space_group_name_Hall '-P 1'
_symmetry_space_group_name_H-M 'P -1'
_atom_sites_solution_hydrogens geom
_atom_sites_solution_primary direct
_atom_sites_solution_secondary difmap
_audit_creation_method SHELXL-97
_cell_angle_alpha 81.8180(10)
_cell_angle_beta 79.2260(10)
_cell_angle_gamma 75.1250(10)
_cell_formula_units_Z 2
_cell_length_a 12.6153(3)
_cell_length_b 12.7350(2)
_cell_length_c 17.2316(4)
_cell_measurement_reflns_used 37854
_cell_measurement_temperature 200(2)
_cell_measurement_theta_max 27.485
_cell_measurement_theta_min 2.546
_cell_volume 2615.42(10)
_computing_cell_refinement DENZO-SMN
_computing_data_collection 'Nonius Collect'
_computing_data_reduction Scalepack
_computing_molecular_graphics 'ORTEP32 for windows (Farugia)'
_computing_publication_material 'Ciftab (Sheldrick, 1997)'
_computing_structure_refinement 'SHELXL-97 (Sheldrick, 1997)'
_computing_structure_solution 'SHELXS-97 (Sheldrick, 1990)'
_diffrn_ambient_temperature 200(2)
_diffrn_measured_fraction_theta_full 0.996
_diffrn_measured_fraction_theta_max 0.996
_diffrn_measurement_device_type 'Nonius Kappa CCD area detector'
_diffrn_measurement_method 'phi and omega scans'
_diffrn_radiation_monochromator graphite
_diffrn_radiation_source 'fine-focus sealed tube'
_diffrn_radiation_type MoK\a
_diffrn_radiation_wavelength 0.71073
_diffrn_reflns_av_R_equivalents 0.0467
_diffrn_reflns_av_sigmaI/netI 0.0372
_diffrn_reflns_limit_h_max 16
_diffrn_reflns_limit_h_min -15
_diffrn_reflns_limit_k_max 16
_diffrn_reflns_limit_k_min -16
_diffrn_reflns_limit_l_max 22
_diffrn_reflns_limit_l_min -22
_diffrn_reflns_number 58996
_diffrn_reflns_theta_full 27.50
_diffrn_reflns_theta_max 27.50
_diffrn_reflns_theta_min 2.72
_exptl_absorpt_coefficient_mu 2.875
_exptl_absorpt_correction_T_max 0.872
_exptl_absorpt_correction_T_min 0.582
_exptl_absorpt_correction_type numerical
_exptl_absorpt_process_details integration
_exptl_crystal_colour colorless
_exptl_crystal_density_diffrn 1.600
_exptl_crystal_density_method 'not measured'
_exptl_crystal_description needle
_exptl_crystal_F_000 1252
_exptl_crystal_size_max 0.30
_exptl_crystal_size_mid 0.11
_exptl_crystal_size_min 0.08
_refine_diff_density_max 0.563
_refine_diff_density_min -0.836
_refine_diff_density_rms 0.082
_refine_ls_extinction_coef 0.00099(12)
_refine_ls_extinction_expression Fc^*^=kFc[1+0.001xFc^2^\l^3^/sin(2\q)]^-1/4^
_refine_ls_extinction_method SHELXL
_refine_ls_goodness_of_fit_ref 1.022
_refine_ls_hydrogen_treatment constr
_refine_ls_matrix_type full
_refine_ls_number_parameters 677
_refine_ls_number_reflns 11972
_refine_ls_number_restraints 0
_refine_ls_restrained_S_all 1.022
_refine_ls_R_factor_all 0.0359
_refine_ls_R_factor_gt 0.0270
_refine_ls_shift/su_max 0.002
_refine_ls_shift/su_mean 0.000
_refine_ls_structure_factor_coef Fsqd
_refine_ls_weighting_details 'calc w=1/[\s^2^(Fo^2^)+(0.0227P)^2^+1.9491P] where P=(Fo^2^+2Fc^2^)/3'
_refine_ls_weighting_scheme calc
_refine_ls_wR_factor_gt 0.0541
_refine_ls_wR_factor_ref 0.0562
_reflns_number_gt 10590
_reflns_number_total 11972
_reflns_threshold_expression >2sigma(I)
_cod_data_source_file om8004806_si_001.cif
_cod_data_source_block pt_dppe
_cod_original_sg_symbol_Hall -P1
_cod_original_sg_symbol_H-M P-1
_cod_database_code 4071943

loop_
_symmetry_equiv_pos_as_xyz
'x, y, z'
'-x, -y, -z'

loop_
_atom_site_label
_atom_site_type_symbol
_atom_site_fract_x
_atom_site_fract_y
_atom_site_fract_z
_atom_site_U_iso_or_equiv
_atom_site_adp_type
_atom_site_occupancy
_atom_site_symmetry_multiplicity
_atom_site_calc_flag
_atom_site_refinement_flags
Pt1 Pt 0.176267(8) 0.216625(8) 0.284986(6) 0.02200(4) Uani 1 1 d .
P1 P 0.32904(6) 0.20693(6) 0.09516(4) 0.02801(15) Uani 1 1 d .
P2 P 0.28369(6) 0.39964(6) 0.36042(4) 0.02868(15) Uani 1 1 d .
P3 P 0.14266(6) 0.10419(6) 0.39604(4) 0.02572(14) Uani 1 1 d .
P4 P 0.00927(5) 0.20641(6) 0.26013(4) 0.02537(14) Uani 1 1 d .
F1 F 0.32353(15) 0.43981(14) 0.00778(10) 0.0427(4) Uani 1 1 d .
F2 F 0.19122(18) 0.63165(14) 0.05207(11) 0.0534(5) Uani 1 1 d .
F3 F 0.05397(15) 0.64016(14) 0.19189(11) 0.0446(4) Uani 1 1 d .
F4 F 0.04619(13) 0.45970(13) 0.28731(10) 0.0348(4) Uani 1 1 d .
F5 F 0.53731(13) 0.32668(14) 0.35240(11) 0.0407(4) Uani 1 1 d .
F6 F 0.67465(13) 0.13493(16) 0.31257(13) 0.0520(5) Uani 1 1 d .
F7 F 0.59524(14) -0.01753(15) 0.26427(13) 0.0505(5) Uani 1 1 d .
F8 F 0.38243(13) 0.02028(13) 0.25302(11) 0.0369(4) Uani 1 1 d .
C1 C 0.2547(2) 0.3428(2) 0.12596(16) 0.0257(5) Uani 1 1 d .
C2 C 0.2557(2) 0.4396(2) 0.07813(16) 0.0316(6) Uani 1 1 d .
C3 C 0.1893(3) 0.5395(2) 0.09983(18) 0.0350(7) Uani 1 1 d .
C4 C 0.1207(2) 0.5434(2) 0.17076(17) 0.0315(6) Uani 1 1 d .
C5 C 0.1196(2) 0.4483(2) 0.21891(16) 0.0277(6) Uani 1 1 d .
C6 C 0.1858(2) 0.3471(2) 0.20006(15) 0.0240(5) Uani 1 1 d .
C7 C 0.3033(2) 0.2187(2) -0.00764(17) 0.0316(6) Uani 1 1 d .
C8 C 0.3846(3) 0.2081(3) -0.07374(18) 0.0393(7) Uani 1 1 d .
H8 H 0.4598 0.1998 -0.0678 0.047 Uiso 1 1 calc R
C9 C 0.3588(3) 0.2093(3) -0.1484(2) 0.0520(9) Uani 1 1 d .
H9 H 0.4164 0.2001 -0.1929 0.062 Uiso 1 1 calc R
C10 C 0.2519(4) 0.2233(3) -0.1588(2) 0.0549(10) Uani 1 1 d .
H10 H 0.2343 0.2252 -0.2103 0.066 Uiso 1 1 calc R
C11 C 0.1696(3) 0.2347(3) -0.0941(2) 0.0545(10) Uani 1 1 d .
H11 H 0.0944 0.2458 -0.1010 0.065 Uiso 1 1 calc R
C12 C 0.1950(3) 0.2302(3) -0.0187(2) 0.0423(7) Uani 1 1 d .
H12 H 0.1374 0.2350 0.0258 0.051 Uiso 1 1 calc R
C13 C 0.4755(2) 0.2022(2) 0.08226(16) 0.0309(6) Uani 1 1 d .
C14 C 0.5481(3) 0.1002(3) 0.0726(2) 0.0438(8) Uani 1 1 d .
H14 H 0.5185 0.0387 0.0728 0.053 Uiso 1 1 calc R
C15 C 0.6611(3) 0.0867(3) 0.0627(2) 0.0547(9) Uani 1 1 d .
H15 H 0.7094 0.0171 0.0546 0.066 Uiso 1 1 calc R
C16 C 0.7028(3) 0.1748(3) 0.0648(2) 0.0536(9) Uani 1 1 d .
H16 H 0.7808 0.1666 0.0582 0.064 Uiso 1 1 calc R
C17 C 0.6321(3) 0.2764(3) 0.0766(2) 0.0502(9) Uani 1 1 d .
H17 H 0.6620 0.3370 0.0790 0.060 Uiso 1 1 calc R
C18 C 0.5191(2) 0.2898(3) 0.08468(18) 0.0384(7) Uani 1 1 d .
H18 H 0.4711 0.3598 0.0920 0.046 Uiso 1 1 calc R
C19 C 0.3819(2) 0.2756(2) 0.32532(15) 0.0253(5) Uani 1 1 d .
C20 C 0.4943(2) 0.2525(2) 0.32860(17) 0.0311(6) Uani 1 1 d .
C21 C 0.5658(2) 0.1559(3) 0.30796(18) 0.0351(7) Uani 1 1 d .
C22 C 0.5258(2) 0.0786(2) 0.28291(18) 0.0346(6) Uani 1 1 d .
C23 C 0.4156(2) 0.1009(2) 0.27752(16) 0.0280(6) Uani 1 1 d .
C24 C 0.3400(2) 0.1979(2) 0.29836(15) 0.0254(5) Uani 1 1 d .
C25 C 0.3310(2) 0.5108(2) 0.29805(18) 0.0320(6) Uani 1 1 d .
C26 C 0.4093(2) 0.4959(3) 0.2304(2) 0.0423(7) Uani 1 1 d .
H26 H 0.4496 0.4242 0.2195 0.051 Uiso 1 1 calc R
C27 C 0.4293(3) 0.5834(3) 0.1789(2) 0.0584(10) Uani 1 1 d .
H27 H 0.4829 0.5720 0.1323 0.070 Uiso 1 1 calc R
C28 C 0.3721(3) 0.6882(3) 0.1944(3) 0.0662(12) Uani 1 1 d .
H28 H 0.3868 0.7486 0.1586 0.079 Uiso 1 1 calc R
C29 C 0.2947(4) 0.7050(3) 0.2608(3) 0.0693(12) Uani 1 1 d .
H29 H 0.2559 0.7771 0.2719 0.083 Uiso 1 1 calc R
C30 C 0.2732(3) 0.6169(3) 0.3119(2) 0.0517(9) Uani 1 1 d .
H30 H 0.2178 0.6288 0.3574 0.062 Uiso 1 1 calc R
C31 C 0.3215(2) 0.4005(3) 0.45811(18) 0.0371(7) Uani 1 1 d .
C32 C 0.3051(3) 0.3147(3) 0.5137(2) 0.0542(9) Uani 1 1 d .
H32 H 0.2807 0.2572 0.4983 0.065 Uiso 1 1 calc R
C33 C 0.3226(4) 0.3092(4) 0.5906(2) 0.0645(11) Uani 1 1 d .
H33 H 0.3122 0.2478 0.6269 0.077 Uiso 1 1 calc R
C34 C 0.3541(4) 0.3897(4) 0.6143(3) 0.0745(13) Uani 1 1 d .
H34 H 0.3611 0.3880 0.6684 0.089 Uiso 1 1 calc R
C35 C 0.3764(4) 0.4748(3) 0.5615(3) 0.0774(14) Uani 1 1 d .
H35 H 0.4025 0.5303 0.5781 0.093 Uiso 1 1 calc R
C36 C 0.3604(4) 0.4796(3) 0.4826(2) 0.0603(10) Uani 1 1 d .
H36 H 0.3766 0.5383 0.4456 0.072 Uiso 1 1 calc R
C37 C 0.0989(2) 0.1817(2) 0.48317(17) 0.0328(6) Uani 1 1 d .
C38 C 0.1186(3) 0.1342(3) 0.55844(18) 0.0406(7) Uani 1 1 d .
H38 H 0.1588 0.0604 0.5653 0.049 Uiso 1 1 calc R
C39 C 0.0800(3) 0.1938(3) 0.6235(2) 0.0553(10) Uani 1 1 d .
H39 H 0.0939 0.1606 0.6747 0.066 Uiso 1 1 calc R
C40 C 0.0208(4) 0.3020(4) 0.6143(2) 0.0658(12) Uani 1 1 d .
H40 H -0.0056 0.3427 0.6590 0.079 Uiso 1 1 calc R
C41 C 0.0009(3) 0.3495(3) 0.5404(2) 0.0612(11) Uani 1 1 d .
H41 H -0.0404 0.4230 0.5341 0.073 Uiso 1 1 calc R
C42 C 0.0407(3) 0.2910(3) 0.4743(2) 0.0430(8) Uani 1 1 d .
H42 H 0.0283 0.3254 0.4231 0.052 Uiso 1 1 calc R
C43 C 0.2391(2) -0.0189(2) 0.42934(17) 0.0315(6) Uani 1 1 d .
C44 C 0.2161(3) -0.1209(3) 0.4395(2) 0.0444(8) Uani 1 1 d .
H44 H 0.1480 -0.1285 0.4278 0.053 Uiso 1 1 calc R
C45 C 0.2917(3) -0.2121(3) 0.4668(2) 0.0557(9) Uani 1 1 d .
H45 H 0.2736 -0.2813 0.4749 0.067 Uiso 1 1 calc R
C46 C 0.3905(3) -0.2044(3) 0.4821(2) 0.0573(10) Uani 1 1 d .
H46 H 0.4426 -0.2678 0.4992 0.069 Uiso 1 1 calc R
C47 C 0.4147(3) -0.1039(3) 0.4726(2) 0.0511(9) Uani 1 1 d .
H47 H 0.4838 -0.0976 0.4836 0.061 Uiso 1 1 calc R
C48 C 0.3388(3) -0.0112(3) 0.44720(19) 0.0409(7) Uani 1 1 d .
H48 H 0.3558 0.0582 0.4421 0.049 Uiso 1 1 calc R
C49 C 0.0193(2) 0.0598(2) 0.38918(18) 0.0343(7) Uani 1 1 d .
H49A H 0.0397 -0.0018 0.3559 0.041 Uiso 1 1 calc R
H49B H -0.0148 0.0343 0.4427 0.041 Uiso 1 1 calc R
C50 C -0.0638(2) 0.1549(3) 0.35255(18) 0.0350(7) Uani 1 1 d .
H50A H -0.0921 0.2130 0.3889 0.042 Uiso 1 1 calc R
H50B H -0.1276 0.1297 0.3425 0.042 Uiso 1 1 calc R
C51 C -0.0918(2) 0.3192(2) 0.21893(17) 0.0294(6) Uani 1 1 d .
C52 C -0.1996(2) 0.3532(3) 0.25743(19) 0.0390(7) Uani 1 1 d .
H52 H -0.2226 0.3171 0.3076 0.047 Uiso 1 1 calc R
C53 C -0.2741(3) 0.4390(3) 0.2236(2) 0.0471(8) Uani 1 1 d .
H53 H -0.3483 0.4605 0.2501 0.057 Uiso 1 1 calc R
C54 C -0.2418(3) 0.4930(3) 0.1525(2) 0.0474(8) Uani 1 1 d .
H54 H -0.2925 0.5533 0.1302 0.057 Uiso 1 1 calc R
C55 C -0.1359(3) 0.4597(3) 0.1136(2) 0.0449(8) Uani 1 1 d .
H55 H -0.1136 0.4966 0.0636 0.054 Uiso 1 1 calc R
C56 C -0.0606(3) 0.3727(3) 0.14616(19) 0.0393(7) Uani 1 1 d .
H56 H 0.0126 0.3500 0.1183 0.047 Uiso 1 1 calc R
C57 C 0.0282(2) 0.0967(2) 0.19745(17) 0.0305(6) Uani 1 1 d .
C58 C -0.0633(3) 0.0720(3) 0.1778(2) 0.0488(9) Uani 1 1 d .
H58 H -0.1356 0.1152 0.1939 0.059 Uiso 1 1 calc R
C59 C -0.0499(3) -0.0150(3) 0.1351(3) 0.0653(12) Uani 1 1 d .
H59 H -0.1135 -0.0312 0.1219 0.078 Uiso 1 1 calc R
C60 C 0.0535(3) -0.0789(3) 0.1108(3) 0.0575(10) Uani 1 1 d .
H60 H 0.0615 -0.1391 0.0816 0.069 Uiso 1 1 calc R
C61 C 0.1449(3) -0.0549(3) 0.1293(2) 0.0494(8) Uani 1 1 d .
H61 H 0.2169 -0.0977 0.1122 0.059 Uiso 1 1 calc R
C62 C 0.1324(2) 0.0317(2) 0.17281(19) 0.0376(7) Uani 1 1 d .
H62 H 0.1963 0.0470 0.1861 0.045 Uiso 1 1 calc R

loop_
_atom_site_aniso_label
_atom_site_aniso_U_11
_atom_site_aniso_U_22
_atom_site_aniso_U_33
_atom_site_aniso_U_23
_atom_site_aniso_U_13
_atom_site_aniso_U_12
Pt1 0.02173(6) 0.02322(6) 0.02189(6) 0.00113(4) -0.00374(3) -0.00845(4)
P1 0.0297(3) 0.0274(4) 0.0264(4) -0.0010(3) -0.0016(3) -0.0089(3)
P2 0.0266(3) 0.0308(4) 0.0295(4) -0.0049(3) -0.0027(3) -0.0086(3)
P3 0.0288(3) 0.0262(4) 0.0239(4) 0.0038(3) -0.0057(3) -0.0119(3)
P4 0.0228(3) 0.0284(4) 0.0262(4) 0.0020(3) -0.0057(3) -0.0095(3)
F1 0.0575(11) 0.0402(10) 0.0258(9) 0.0048(7) 0.0063(8) -0.0172(8)
F2 0.0809(14) 0.0288(10) 0.0424(11) 0.0128(8) -0.0010(10) -0.0134(9)
F3 0.0553(11) 0.0256(9) 0.0453(11) -0.0027(8) -0.0071(8) 0.0029(8)
F4 0.0329(8) 0.0341(9) 0.0319(9) -0.0037(7) 0.0024(7) -0.0033(7)
F5 0.0325(9) 0.0456(10) 0.0528(11) -0.0109(8) -0.0128(8) -0.0175(7)
F6 0.0209(8) 0.0620(13) 0.0753(14) -0.0175(11) -0.0134(8) -0.0039(8)
F7 0.0356(10) 0.0422(11) 0.0712(14) -0.0212(10) -0.0140(9) 0.0076(8)
F8 0.0384(9) 0.0276(9) 0.0480(11) -0.0102(8) -0.0132(8) -0.0059(7)
C1 0.0260(13) 0.0284(14) 0.0241(14) -0.0006(11) -0.0037(10) -0.0103(10)
C2 0.0386(15) 0.0365(16) 0.0204(14) 0.0006(12) -0.0023(11) -0.0138(12)
C3 0.0483(17) 0.0255(15) 0.0310(16) 0.0077(12) -0.0095(13) -0.0118(12)
C4 0.0364(15) 0.0248(14) 0.0327(16) -0.0028(12) -0.0100(12) -0.0032(11)
C5 0.0274(13) 0.0327(15) 0.0226(14) -0.0006(11) -0.0033(10) -0.0081(11)
C6 0.0207(12) 0.0279(14) 0.0263(14) -0.0004(11) -0.0073(10) -0.0097(10)
C7 0.0393(15) 0.0261(14) 0.0304(16) -0.0053(12) -0.0056(12) -0.0083(12)
C8 0.0478(18) 0.0403(18) 0.0316(17) -0.0052(13) -0.0037(13) -0.0146(14)
C9 0.073(2) 0.053(2) 0.0333(19) -0.0081(16) -0.0057(16) -0.0199(18)
C10 0.086(3) 0.047(2) 0.041(2) -0.0050(16) -0.028(2) -0.0199(19)
C11 0.062(2) 0.043(2) 0.067(3) -0.0081(18) -0.035(2) -0.0104(17)
C12 0.0397(17) 0.0440(19) 0.047(2) -0.0115(15) -0.0115(14) -0.0098(14)
C13 0.0310(14) 0.0368(16) 0.0234(14) -0.0014(12) -0.0029(11) -0.0072(12)
C14 0.0359(16) 0.0361(17) 0.058(2) -0.0016(15) -0.0104(15) -0.0057(13)
C15 0.0352(17) 0.053(2) 0.067(3) -0.0031(19) -0.0065(16) 0.0033(15)
C16 0.0309(17) 0.074(3) 0.053(2) -0.0020(19) -0.0046(15) -0.0128(17)
C17 0.0390(18) 0.064(2) 0.054(2) -0.0106(18) -0.0013(15) -0.0241(17)
C18 0.0393(16) 0.0399(17) 0.0364(17) -0.0095(14) -0.0002(13) -0.0113(13)
C19 0.0270(13) 0.0271(14) 0.0227(14) -0.0028(11) -0.0033(10) -0.0079(10)
C20 0.0285(14) 0.0383(16) 0.0320(15) -0.0045(12) -0.0077(11) -0.0153(12)
C21 0.0220(13) 0.0451(18) 0.0389(17) -0.0042(14) -0.0095(12) -0.0057(12)
C22 0.0311(14) 0.0327(16) 0.0365(17) -0.0056(13) -0.0058(12) 0.0005(12)
C23 0.0319(14) 0.0265(14) 0.0288(15) -0.0022(11) -0.0097(11) -0.0092(11)
C24 0.0263(13) 0.0276(14) 0.0211(13) 0.0019(11) -0.0036(10) -0.0068(10)
C25 0.0288(14) 0.0314(15) 0.0365(16) -0.0016(12) -0.0073(12) -0.0078(11)
C26 0.0345(16) 0.0385(18) 0.048(2) 0.0012(15) -0.0019(14) -0.0042(13)
C27 0.0423(19) 0.060(2) 0.060(2) 0.0182(19) 0.0042(16) -0.0101(17)
C28 0.061(2) 0.050(2) 0.076(3) 0.026(2) -0.002(2) -0.0159(19)
C29 0.081(3) 0.033(2) 0.078(3) 0.0093(19) 0.000(2) -0.0013(18)
C30 0.054(2) 0.0369(19) 0.053(2) 0.0009(16) 0.0045(16) -0.0026(15)
C31 0.0403(16) 0.0368(17) 0.0341(17) -0.0103(13) -0.0040(13) -0.0066(13)
C32 0.068(2) 0.067(2) 0.038(2) 0.0005(17) -0.0072(17) -0.038(2)
C33 0.083(3) 0.080(3) 0.036(2) 0.004(2) -0.0075(19) -0.037(2)
C34 0.114(4) 0.072(3) 0.041(2) -0.009(2) -0.018(2) -0.023(3)
C35 0.123(4) 0.052(3) 0.072(3) -0.022(2) -0.037(3) -0.023(3)
C36 0.092(3) 0.037(2) 0.059(2) -0.0058(17) -0.031(2) -0.0153(19)
C37 0.0368(15) 0.0366(16) 0.0275(15) -0.0005(12) -0.0005(12) -0.0175(12)
C38 0.0530(19) 0.0459(19) 0.0299(17) -0.0027(14) -0.0021(13) -0.0281(15)
C39 0.075(3) 0.071(3) 0.0302(18) -0.0086(17) 0.0050(16) -0.043(2)
C40 0.088(3) 0.068(3) 0.045(2) -0.028(2) 0.025(2) -0.039(2)
C41 0.067(2) 0.046(2) 0.062(3) -0.0156(19) 0.0207(19) -0.0155(18)
C42 0.0478(18) 0.0369(18) 0.0403(19) -0.0031(14) 0.0080(14) -0.0136(14)
C43 0.0392(15) 0.0291(15) 0.0250(15) 0.0041(12) -0.0066(11) -0.0084(12)
C44 0.054(2) 0.0328(17) 0.049(2) -0.0021(15) -0.0143(16) -0.0111(14)
C45 0.072(3) 0.0294(18) 0.063(3) -0.0010(17) -0.017(2) -0.0048(16)
C46 0.064(2) 0.042(2) 0.054(2) 0.0028(17) -0.0184(18) 0.0107(17)
C47 0.0456(19) 0.054(2) 0.051(2) 0.0084(17) -0.0225(16) -0.0041(16)
C48 0.0450(18) 0.0378(17) 0.0409(18) 0.0061(14) -0.0159(14) -0.0105(14)
C49 0.0346(15) 0.0388(17) 0.0332(16) 0.0096(13) -0.0085(12) -0.0202(13)
C50 0.0262(14) 0.0456(18) 0.0356(17) 0.0045(13) -0.0060(12) -0.0167(12)
C51 0.0289(14) 0.0292(15) 0.0324(15) -0.0026(12) -0.0096(11) -0.0079(11)
C52 0.0320(15) 0.0432(18) 0.0395(18) -0.0056(14) -0.0047(13) -0.0044(13)
C53 0.0368(17) 0.050(2) 0.050(2) -0.0139(17) -0.0123(15) 0.0071(14)
C54 0.0496(19) 0.0370(18) 0.056(2) -0.0073(16) -0.0274(17) 0.0045(14)
C55 0.054(2) 0.0410(18) 0.0414(19) 0.0093(15) -0.0214(15) -0.0115(15)
C56 0.0356(16) 0.0451(19) 0.0378(18) 0.0020(14) -0.0094(13) -0.0113(13)
C57 0.0327(14) 0.0291(15) 0.0323(16) 0.0027(12) -0.0111(12) -0.0107(11)
C58 0.0333(16) 0.0437(19) 0.075(3) -0.0192(18) -0.0195(16) -0.0043(14)
C59 0.049(2) 0.054(2) 0.107(4) -0.034(2) -0.034(2) -0.0087(17)
C60 0.059(2) 0.041(2) 0.080(3) -0.0248(19) -0.022(2) -0.0075(16)
C61 0.0439(18) 0.043(2) 0.062(2) -0.0149(17) -0.0098(16) -0.0061(15)
C62 0.0323(15) 0.0380(17) 0.0449(19) -0.0043(14) -0.0092(13) -0.0103(12)

loop_
_atom_type_symbol
_atom_type_description
_atom_type_scat_dispersion_real
_atom_type_scat_dispersion_imag
_atom_type_scat_source
C C 0.0033 0.0016 'International Tables Vol C Tables 4.2.6.8 and 6.1.1.4'
H H 0.0000 0.0000 'International Tables Vol C Tables 4.2.6.8 and 6.1.1.4'
F F 0.0171 0.0103 'International Tables Vol C Tables 4.2.6.8 and 6.1.1.4'
P P 0.1023 0.0942 'International Tables Vol C Tables 4.2.6.8 and 6.1.1.4'
Pt Pt -1.7033 8.3905 'International Tables Vol C Tables 4.2.6.8 and 6.1.1.4'

loop_
_geom_angle_atom_site_label_1
_geom_angle_atom_site_label_2
_geom_angle_atom_site_label_3
_geom_angle
C6 Pt1 C24 90.91(9)
C6 Pt1 P3 166.68(8)
C24 Pt1 P3 92.66(7)
C6 Pt1 P4 93.10(7)
C24 Pt1 P4 169.06(8)
P3 Pt1 P4 85.74(2)
C13 P1 C7 102.65(13)
C13 P1 C1 106.68(12)
C7 P1 C1 101.98(12)
C25 P2 C31 105.79(14)
C25 P2 C19 104.54(13)
C31 P2 C19 101.58(13)
C43 P3 C49 104.75(13)
C43 P3 C37 103.90(13)
C49 P3 C37 103.07(14)
C43 P3 Pt1 125.69(9)
C49 P3 Pt1 106.98(9)
C37 P3 Pt1 110.22(9)
C50 P4 C51 105.64(13)
C50 P4 C57 102.09(14)
C51 P4 C57 104.89(13)
C50 P4 Pt1 106.84(9)
C51 P4 Pt1 125.25(9)
C57 P4 Pt1 109.78(9)
C2 C1 C6 118.1(2)
C2 C1 P1 124.1(2)
C6 C1 P1 117.59(19)
F1 C2 C1 120.2(3)
F1 C2 C3 117.2(2)
C1 C2 C3 122.6(3)
F2 C3 C4 119.4(3)
F2 C3 C2 121.3(3)
C4 C3 C2 119.3(3)
F3 C4 C3 119.8(2)
F3 C4 C5 121.5(3)
C3 C4 C5 118.7(3)
F4 C5 C4 114.5(2)
F4 C5 C6 121.6(2)
C4 C5 C6 123.8(3)
C5 C6 C1 117.4(2)
C5 C6 Pt1 116.82(19)
C1 C6 Pt1 125.74(19)
C8 C7 C12 117.6(3)
C8 C7 P1 125.0(2)
C12 C7 P1 117.2(2)
C7 C8 C9 121.3(3)
C7 C8 H8 119.4
C9 C8 H8 119.4
C10 C9 C8 120.6(4)
C10 C9 H9 119.7
C8 C9 H9 119.7
C9 C10 C11 119.3(3)
C9 C10 H10 120.4
C11 C10 H10 120.4
C10 C11 C12 120.6(3)
C10 C11 H11 119.7
C12 C11 H11 119.7
C7 C12 C11 120.7(3)
C7 C12 H12 119.7
C11 C12 H12 119.7
C18 C13 C14 118.6(3)
C18 C13 P1 124.9(2)
C14 C13 P1 116.5(2)
C15 C14 C13 121.6(3)
C15 C14 H14 119.2
C13 C14 H14 119.2
C16 C15 C14 118.8(3)
C16 C15 H15 120.6
C14 C15 H15 120.6
C15 C16 C17 120.6(3)
C15 C16 H16 119.7
C17 C16 H16 119.7
C18 C17 C16 120.2(3)
C18 C17 H17 119.9
C16 C17 H17 119.9
C13 C18 C17 120.1(3)
C13 C18 H18 119.9
C17 C18 H18 119.9
C20 C19 C24 118.3(2)
C20 C19 P2 123.0(2)
C24 C19 P2 118.56(19)
F5 C20 C21 117.6(2)
F5 C20 C19 119.7(3)
C21 C20 C19 122.7(2)
F6 C21 C22 118.9(3)
F6 C21 C20 121.5(3)
C22 C21 C20 119.6(2)
F7 C22 C23 121.6(3)
F7 C22 C21 119.8(3)
C23 C22 C21 118.6(3)
F8 C23 C22 115.0(2)
F8 C23 C24 121.4(2)
C22 C23 C24 123.6(2)
C23 C24 C19 117.2(2)
C23 C24 Pt1 117.61(19)
C19 C24 Pt1 125.16(19)
C26 C25 C30 118.1(3)
C26 C25 P2 123.2(2)
C30 C25 P2 117.9(2)
C27 C26 C25 120.6(3)
C27 C26 H26 119.7
C25 C26 H26 119.7
C26 C27 C28 120.3(4)
C26 C27 H27 119.8
C28 C27 H27 119.8
C29 C28 C27 120.2(3)
C29 C28 H28 119.9
C27 C28 H28 119.9
C28 C29 C30 119.5(4)
C28 C29 H29 120.2
C30 C29 H29 120.2
C29 C30 C25 121.3(3)
C29 C30 H30 119.4
C25 C30 H30 119.4
C36 C31 C32 116.6(3)
C36 C31 P2 126.9(3)
C32 C31 P2 116.5(2)
C33 C32 C31 122.4(3)
C33 C32 H32 118.8
C31 C32 H32 118.8
C34 C33 C32 120.0(4)
C34 C33 H33 120.0
C32 C33 H33 120.0
C33 C34 C35 120.6(4)
C33 C34 H34 119.7
C35 C34 H34 119.7
C34 C35 C36 119.4(4)
C34 C35 H35 120.3
C36 C35 H35 120.3
C31 C36 C35 120.9(4)
C31 C36 H36 119.6
C35 C36 H36 119.6
C38 C37 C42 118.8(3)
C38 C37 P3 122.0(2)
C42 C37 P3 119.2(2)
C39 C38 C37 120.5(3)
C39 C38 H38 119.8
C37 C38 H38 119.8
C38 C39 C40 120.4(4)
C38 C39 H39 119.8
C40 C39 H39 119.8
C41 C40 C39 119.6(4)
C41 C40 H40 120.2
C39 C40 H40 120.2
C40 C41 C42 120.7(4)
C40 C41 H41 119.7
C42 C41 H41 119.7
C41 C42 C37 120.1(3)
C41 C42 H42 119.9
C37 C42 H42 119.9
C48 C43 C44 118.0(3)
C48 C43 P3 119.2(2)
C44 C43 P3 122.8(2)
C43 C44 C45 120.5(3)
C43 C44 H44 119.7
C45 C44 H44 119.7
C46 C45 C44 121.2(3)
C46 C45 H45 119.4
C44 C45 H45 119.4
C45 C46 C47 119.2(3)
C45 C46 H46 120.4
C47 C46 H46 120.4
C46 C47 C48 120.4(3)
C46 C47 H47 119.8
C48 C47 H47 119.8
C43 C48 C47 120.7(3)
C43 C48 H48 119.7
C47 C48 H48 119.7
C50 C49 P3 109.46(19)
C50 C49 H49A 109.8
P3 C49 H49A 109.8
C50 C49 H49B 109.8
P3 C49 H49B 109.8
H49A C49 H49B 108.2
C49 C50 P4 107.04(19)
C49 C50 H50A 110.3
P4 C50 H50A 110.3
C49 C50 H50B 110.3
P4 C50 H50B 110.3
H50A C50 H50B 108.6
C56 C51 C52 118.5(3)
C56 C51 P4 118.9(2)
C52 C51 P4 122.6(2)
C53 C52 C51 120.7(3)
C53 C52 H52 119.7
C51 C52 H52 119.7
C54 C53 C52 120.4(3)
C54 C53 H53 119.8
C52 C53 H53 119.8
C53 C54 C55 119.5(3)
C53 C54 H54 120.2
C55 C54 H54 120.2
C54 C55 C56 120.8(3)
C54 C55 H55 119.6
C56 C55 H55 119.6
C51 C56 C55 120.1(3)
C51 C56 H56 120.0
C55 C56 H56 120.0
C58 C57 C62 118.2(3)
C58 C57 P4 119.9(2)
C62 C57 P4 121.7(2)
C59 C58 C57 120.1(3)
C59 C58 H58 119.9
C57 C58 H58 119.9
C58 C59 C60 121.3(3)
C58 C59 H59 119.3
C60 C59 H59 119.3
C61 C60 C59 119.2(3)
C61 C60 H60 120.4
C59 C60 H60 120.4
C60 C61 C62 120.0(3)
C60 C61 H61 120.0
C62 C61 H61 120.0
C61 C62 C57 121.1(3)
C61 C62 H62 119.4
C57 C62 H62 119.4

loop_
_geom_bond_atom_site_label_1
_geom_bond_atom_site_label_2
_geom_bond_distance
Pt1 C6 2.065(3)
Pt1 C24 2.071(2)
Pt1 P3 2.2629(7)
Pt1 P4 2.2655(6)
P1 C13 1.805(3)
P1 C7 1.839(3)
P1 C1 1.843(3)
P2 C25 1.810(3)
P2 C31 1.836(3)
P2 C19 1.839(3)
P3 C43 1.815(3)
P3 C49 1.816(3)
P3 C37 1.835(3)
P4 C50 1.811(3)
P4 C51 1.817(3)
P4 C57 1.827(3)
F1 C2 1.347(3)
F2 C3 1.337(3)
F3 C4 1.356(3)
F4 C5 1.356(3)
F5 C20 1.346(3)
F6 C21 1.346(3)
F7 C22 1.351(3)
F8 C23 1.348(3)
C1 C2 1.383(4)
C1 C6 1.404(4)
C2 C3 1.390(4)
C3 C4 1.358(4)
C4 C5 1.368(4)
C5 C6 1.389(4)
C7 C8 1.380(4)
C7 C12 1.383(4)
C8 C9 1.383(5)
C8 H8 0.9500
C9 C10 1.356(5)
C9 H9 0.9500
C10 C11 1.370(6)
C10 H10 0.9500
C11 C12 1.385(5)
C11 H11 0.9500
C12 H12 0.9500
C13 C18 1.373(4)
C13 C14 1.396(4)
C14 C15 1.372(4)
C14 H14 0.9500
C15 C16 1.364(5)
C15 H15 0.9500
C16 C17 1.387(5)
C16 H16 0.9500
C17 C18 1.374(4)
C17 H17 0.9500
C18 H18 0.9500
C19 C20 1.383(4)
C19 C24 1.402(4)
C20 C21 1.374(4)
C21 C22 1.367(4)
C22 C23 1.364(4)
C23 C24 1.398(4)
C25 C26 1.381(4)
C25 C30 1.391(4)
C26 C27 1.369(5)
C26 H26 0.9500
C27 C28 1.381(6)
C27 H27 0.9500
C28 C29 1.362(6)
C28 H28 0.9500
C29 C30 1.376(5)
C29 H29 0.9500
C30 H30 0.9500
C31 C36 1.372(5)
C31 C32 1.378(5)
C32 C33 1.373(5)
C32 H32 0.9500
C33 C34 1.328(6)
C33 H33 0.9500
C34 C35 1.364(6)
C34 H34 0.9500
C35 C36 1.402(6)
C35 H35 0.9500
C36 H36 0.9500
C37 C38 1.389(4)
C37 C42 1.398(4)
C38 C39 1.385(5)
C38 H38 0.9500
C39 C40 1.390(6)
C39 H39 0.9500
C40 C41 1.368(6)
C40 H40 0.9500
C41 C42 1.393(5)
C41 H41 0.9500
C42 H42 0.9500
C43 C48 1.379(4)
C43 C44 1.382(4)
C44 C45 1.387(5)
C44 H44 0.9500
C45 C46 1.352(5)
C45 H45 0.9500
C46 C47 1.371(5)
C46 H46 0.9500
C47 C48 1.390(4)
C47 H47 0.9500
C48 H48 0.9500
C49 C50 1.531(4)
C49 H49A 0.9900
C49 H49B 0.9900
C50 H50A 0.9900
C50 H50B 0.9900
C51 C56 1.379(4)
C51 C52 1.385(4)
C52 C53 1.384(4)
C52 H52 0.9500
C53 C54 1.363(5)
C53 H53 0.9500
C54 C55 1.368(5)
C54 H54 0.9500
C55 C56 1.388(4)
C55 H55 0.9500
C56 H56 0.9500
C57 C58 1.382(4)
C57 C62 1.388(4)
C58 C59 1.374(5)
C58 H58 0.9500
C59 C60 1.374(5)
C59 H59 0.9500
C60 C61 1.367(5)
C60 H60 0.9500
C61 C62 1.380(5)
C61 H61 0.9500
C62 H62 0.9500

loop_
_geom_torsion_atom_site_label_1
_geom_torsion_atom_site_label_2
_geom_torsion_atom_site_label_3
_geom_torsion_atom_site_label_4
_geom_torsion
C6 Pt1 P3 C43 -142.8(3)
C24 Pt1 P3 C43 -37.46(14)
P4 Pt1 P3 C43 131.69(12)
C6 Pt1 P3 C49 94.0(3)
C24 Pt1 P3 C49 -160.64(14)
P4 Pt1 P3 C49 8.52(11)
C6 Pt1 P3 C37 -17.4(3)
C24 Pt1 P3 C37 87.98(12)
P4 Pt1 P3 C37 -102.86(10)
C6 Pt1 P4 C50 -149.66(13)
C24 Pt1 P4 C50 99.0(4)
P3 Pt1 P4 C50 17.05(11)
C6 Pt1 P4 C51 -25.68(14)
C24 Pt1 P4 C51 -137.0(4)
P3 Pt1 P4 C51 141.03(12)
C6 Pt1 P4 C57 100.39(12)
C24 Pt1 P4 C57 -11.0(4)
P3 Pt1 P4 C57 -92.91(10)
C13 P1 C1 C2 66.2(3)
C7 P1 C1 C2 -41.1(3)
C13 P1 C1 C6 -119.3(2)
C7 P1 C1 C6 133.4(2)
C6 C1 C2 F1 177.6(2)
P1 C1 C2 F1 -7.9(4)
C6 C1 C2 C3 -1.7(4)
P1 C1 C2 C3 172.8(2)
F1 C2 C3 F2 1.2(4)
C1 C2 C3 F2 -179.4(3)
F1 C2 C3 C4 -179.1(3)
C1 C2 C3 C4 0.3(4)
F2 C3 C4 F3 0.9(4)
C2 C3 C4 F3 -178.8(3)
F2 C3 C4 C5 179.9(2)
C2 C3 C4 C5 0.3(4)
F3 C4 C5 F4 0.9(4)
C3 C4 C5 F4 -178.1(2)
F3 C4 C5 C6 179.8(2)
C3 C4 C5 C6 0.8(4)
F4 C5 C6 C1 176.6(2)
C4 C5 C6 C1 -2.2(4)
F4 C5 C6 Pt1 -4.7(3)
C4 C5 C6 Pt1 176.5(2)
C2 C1 C6 C5 2.6(4)
P1 C1 C6 C5 -172.29(18)
C2 C1 C6 Pt1 -176.05(19)
P1 C1 C6 Pt1 9.1(3)
C24 Pt1 C6 C5 -115.0(2)
P3 Pt1 C6 C5 -9.4(4)
P4 Pt1 C6 C5 75.22(19)
C24 Pt1 C6 C1 63.7(2)
P3 Pt1 C6 C1 169.24(18)
P4 Pt1 C6 C1 -106.1(2)
C13 P1 C7 C8 9.0(3)
C1 P1 C7 C8 119.3(3)
C13 P1 C7 C12 -176.6(2)
C1 P1 C7 C12 -66.2(2)
C12 C7 C8 C9 0.2(5)
P1 C7 C8 C9 174.6(3)
C7 C8 C9 C10 1.4(5)
C8 C9 C10 C11 -1.0(5)
C9 C10 C11 C12 -1.1(5)
C8 C7 C12 C11 -2.3(5)
P1 C7 C12 C11 -177.1(3)
C10 C11 C12 C7 2.7(5)
C7 P1 C13 C18 98.7(3)
C1 P1 C13 C18 -8.1(3)
C7 P1 C13 C14 -84.1(3)
C1 P1 C13 C14 169.0(2)
C18 C13 C14 C15 -2.3(5)
P1 C13 C14 C15 -179.7(3)
C13 C14 C15 C16 1.9(6)
C14 C15 C16 C17 -0.1(6)
C15 C16 C17 C18 -1.3(6)
C14 C13 C18 C17 0.9(5)
P1 C13 C18 C17 178.0(3)
C16 C17 C18 C13 0.9(5)
C25 P2 C19 C20 61.9(3)
C31 P2 C19 C20 -48.0(3)
C25 P2 C19 C24 -122.0(2)
C31 P2 C19 C24 128.1(2)
C24 C19 C20 F5 178.4(2)
P2 C19 C20 F5 -5.5(4)
C24 C19 C20 C21 -1.2(4)
P2 C19 C20 C21 174.9(2)
F5 C20 C21 F6 1.1(4)
C19 C20 C21 F6 -179.2(3)
F5 C20 C21 C22 -179.5(3)
C19 C20 C21 C22 0.1(5)
F6 C21 C22 F7 0.8(4)
C20 C21 C22 F7 -178.5(3)
F6 C21 C22 C23 -179.3(3)
C20 C21 C22 C23 1.4(5)
F7 C22 C23 F8 0.4(4)
C21 C22 C23 F8 -179.5(3)
F7 C22 C23 C24 178.1(3)
C21 C22 C23 C24 -1.8(5)
F8 C23 C24 C19 178.2(2)
C22 C23 C24 C19 0.7(4)
F8 C23 C24 Pt1 -3.0(3)
C22 C23 C24 Pt1 179.5(2)
C20 C19 C24 C23 0.8(4)
P2 C19 C24 C23 -175.5(2)
C20 C19 C24 Pt1 -177.9(2)
P2 C19 C24 Pt1 5.8(3)
C6 Pt1 C24 C23 -115.9(2)
P3 Pt1 C24 C23 76.9(2)
P4 Pt1 C24 C23 -4.4(5)
C6 Pt1 C24 C19 62.8(2)
P3 Pt1 C24 C19 -104.4(2)
P4 Pt1 C24 C19 174.3(2)
C31 P2 C25 C26 118.6(3)
C19 P2 C25 C26 11.8(3)
C31 P2 C25 C30 -72.0(3)
C19 P2 C25 C30 -178.8(3)
C30 C25 C26 C27 0.3(5)
P2 C25 C26 C27 169.7(3)
C25 C26 C27 C28 0.6(6)
C26 C27 C28 C29 -0.4(7)
C27 C28 C29 C30 -0.7(7)
C28 C29 C30 C25 1.7(7)
C26 C25 C30 C29 -1.5(5)
P2 C25 C30 C29 -171.5(3)
C25 P2 C31 C36 9.9(4)
C19 P2 C31 C36 118.8(3)
C25 P2 C31 C32 -172.9(3)
C19 P2 C31 C32 -64.0(3)
C36 C31 C32 C33 2.1(6)
P2 C31 C32 C33 -175.4(3)
C31 C32 C33 C34 1.7(7)
C32 C33 C34 C35 -4.4(8)
C33 C34 C35 C36 3.2(8)
C32 C31 C36 C35 -3.2(6)
P2 C31 C36 C35 174.0(3)
C34 C35 C36 C31 0.7(7)
C43 P3 C37 C38 -14.5(3)
C49 P3 C37 C38 94.6(3)
Pt1 P3 C37 C38 -151.5(2)
C43 P3 C37 C42 167.7(2)
C49 P3 C37 C42 -83.3(2)
Pt1 P3 C37 C42 30.6(3)
C42 C37 C38 C39 0.8(4)
P3 C37 C38 C39 -177.0(2)
C37 C38 C39 C40 0.1(5)
C38 C39 C40 C41 0.0(6)
C39 C40 C41 C42 -1.0(6)
C40 C41 C42 C37 1.9(5)
C38 C37 C42 C41 -1.8(4)
P3 C37 C42 C41 176.1(3)
C49 P3 C43 C48 -174.4(3)
C37 P3 C43 C48 -66.6(3)
Pt1 P3 C43 C48 61.5(3)
C49 P3 C43 C44 4.0(3)
C37 P3 C43 C44 111.8(3)
Pt1 P3 C43 C44 -120.1(2)
C48 C43 C44 C45 -0.1(5)
P3 C43 C44 C45 -178.6(3)
C43 C44 C45 C46 -1.7(6)
C44 C45 C46 C47 2.0(6)
C45 C46 C47 C48 -0.4(6)
C44 C43 C48 C47 1.7(5)
P3 C43 C48 C47 -179.8(3)
C46 C47 C48 C43 -1.5(6)
C43 P3 C49 C50 -173.7(2)
C37 P3 C49 C50 77.8(2)
Pt1 P3 C49 C50 -38.4(2)
P3 C49 C50 P4 53.2(2)
C51 P4 C50 C49 -179.77(19)
C57 P4 C50 C49 70.8(2)
Pt1 P4 C50 C49 -44.5(2)
C50 P4 C51 C56 -177.7(2)
C57 P4 C51 C56 -70.3(3)
Pt1 P4 C51 C56 57.8(3)
C50 P4 C51 C52 1.7(3)
C57 P4 C51 C52 109.1(3)
Pt1 P4 C51 C52 -122.8(2)
C56 C51 C52 C53 -0.1(4)
P4 C51 C52 C53 -179.5(2)
C51 C52 C53 C54 -1.4(5)
C52 C53 C54 C55 1.9(5)
C53 C54 C55 C56 -1.0(5)
C52 C51 C56 C55 1.1(4)
P4 C51 C56 C55 -179.5(2)
C54 C55 C56 C51 -0.5(5)
C50 P4 C57 C58 63.8(3)
C51 P4 C57 C58 -46.2(3)
Pt1 P4 C57 C58 176.8(2)
C50 P4 C57 C62 -111.8(3)
C51 P4 C57 C62 138.1(2)
Pt1 P4 C57 C62 1.2(3)
C62 C57 C58 C59 0.0(5)
P4 C57 C58 C59 -175.8(3)
C57 C58 C59 C60 -0.1(7)
C58 C59 C60 C61 -0.5(7)
C59 C60 C61 C62 1.0(6)
C60 C61 C62 C57 -1.1(5)
C58 C57 C62 C61 0.5(5)
P4 C57 C62 C61 176.2(3)
